data_2215672
loop_
_publ_author_name
'Li, Ya-Min'
'Zhao, Xiao-Wei'
'Zhang, Jing-Lai'

_publ_section_title
;
 Bis(di-2-pyridylmethanediol-\k^2^<i>N</i>,<i>N</i>')palladium(II)
 bis(perchlorate)
;
_journal_coeditor_code SJ2361
_journal_issue 10
_journal_name_full 'Acta Crystallographica Section E'
_journal_page_first m2585
_journal_page_last m2585
_journal_paper_doi 10.1107/S1600536807045722
_journal_volume 63
_journal_year 2007
_chemical_formula_iupac '[Pd (C11 H10 N2 O2)2] (Cl O4)2'
_chemical_formula_moiety 'C22 H20 N4 O4 Pd 2+, 2(Cl O4 -)'
_chemical_formula_sum 'C22 H20 Cl2 N4 O12 Pd'
_chemical_formula_weight 709.72
_chemical_name_systematic
;
Bis(di-2-pyridylmethanediol-\k^2^N,N')palladium(II) bis(perchlorate)
;
_space_group_IT_number 14
_symmetry_cell_setting monoclinic
_symmetry_space_group_name_Hall '-P 2yn'
_symmetry_space_group_name_H-M 'P 1 21/n 1'
_atom_sites_solution_hydrogens geom
_atom_sites_solution_primary direct
_atom_sites_solution_secondary difmap
_audit_creation_method SHELXL-97
_cell_angle_alpha 90.00
_cell_angle_beta 99.008(5)
_cell_angle_gamma 90.00
_cell_formula_units_Z 2
_cell_length_a 7.677(3)
_cell_length_b 13.929(5)
_cell_length_c 12.173(5)
_cell_measurement_reflns_used 2779
_cell_measurement_temperature 293(2)
_cell_measurement_theta_max 27.4835
_cell_measurement_theta_min 3.0585
_cell_volume 1285.6(9)
_computing_cell_refinement 'CrystalClear (Rigaku, 2000)'
_computing_data_collection 'CrystalClear (Rigaku, 2000)'
_computing_data_reduction 'CrystalClear (Rigaku, 2000)'
_computing_molecular_graphics 'SHELXTL (Sheldrick, 1997)'
_computing_publication_material 'SHELXTL (Sheldrick, 1997)'
_computing_structure_refinement 'SHELXTL (Sheldrick, 1997)'
_computing_structure_solution 'SHELXTL (Sheldrick, 1997)'
_diffrn_ambient_temperature 293(2)
_diffrn_measured_fraction_theta_full 0.997
_diffrn_measured_fraction_theta_max 0.997
_diffrn_measurement_device_type 'Rigaku Mercury CCD'
_diffrn_measurement_method \w
_diffrn_radiation_monochromator graphite
_diffrn_radiation_source 'fine-focus sealed tube'
_diffrn_radiation_type MoK\a
_diffrn_radiation_wavelength 0.71073
_diffrn_reflns_av_R_equivalents 0.0267
_diffrn_reflns_av_sigmaI/netI 0.0273
_diffrn_reflns_limit_h_max 9
_diffrn_reflns_limit_h_min -9
_diffrn_reflns_limit_k_max 17
_diffrn_reflns_limit_k_min -16
_diffrn_reflns_limit_l_max 15
_diffrn_reflns_limit_l_min -12
_diffrn_reflns_number 9661
_diffrn_reflns_theta_full 27.48
_diffrn_reflns_theta_max 27.48
_diffrn_reflns_theta_min 3.06
_diffrn_standards_number 0
_exptl_absorpt_coefficient_mu 1.003
_exptl_absorpt_correction_T_max 1.0000
_exptl_absorpt_correction_T_min 0.8580
_exptl_absorpt_correction_type multi-scan
_exptl_absorpt_process_details '(CrystalClear; Rigaku, 2000)'
_exptl_crystal_colour yellow
_exptl_crystal_density_diffrn 1.833
_exptl_crystal_density_method 'not measured'
_exptl_crystal_description plate
_exptl_crystal_F_000 712
_exptl_crystal_size_max 0.4000
_exptl_crystal_size_mid 0.2000
_exptl_crystal_size_min 0.0800
_refine_diff_density_max 0.622
_refine_diff_density_min -0.596
_refine_ls_extinction_method none
_refine_ls_goodness_of_fit_ref 1.122
_refine_ls_hydrogen_treatment constr
_refine_ls_matrix_type full
_refine_ls_number_parameters 187
_refine_ls_number_reflns 2925
_refine_ls_number_restraints 0
_refine_ls_restrained_S_all 1.122
_refine_ls_R_factor_all 0.0566
_refine_ls_R_factor_gt 0.0462
_refine_ls_shift/su_max 0.000
_refine_ls_shift/su_mean 0.000
_refine_ls_structure_factor_coef Fsqd
_refine_ls_weighting_details 'calc w=1/[\s^2^(Fo^2^)+(0.0431P)^2^+1.6859P] where P=(Fo^2^+2Fc^2^)/3'
_refine_ls_weighting_scheme calc
_refine_ls_wR_factor_gt 0.1018
_refine_ls_wR_factor_ref 0.1074
_reflns_number_gt 2518
_reflns_number_total 2925
_reflns_threshold_expression I>2\s(I)
_cod_data_source_file sj2361.cif
_cod_data_source_block I
_cod_depositor_comments
;
The following automatic conversions were performed:
'_symmetry_cell_setting' value 'Monoclinic' changed to 'monoclinic'
according to '/home/saulius/struct/CIF-dictionaries/cif_core.dic'
dictionary named 'cif_core.dic' version 2.4.1 from 2010-06-29.

Automatic conversion script
Id: cif_fix_enum 1527 2010-12-29 10:47:43Z saulius 

The following automatic conversions were performed:

'_symmetry_cell_setting' value 'Monoclinic' changed to 'monoclinic'
according to /home/saulius/struct/CIF-dictionaries/cif_core.dic
dictionary named 'cif_core.dic' version 2.4.1 from 2010-06-29.

Automatic conversion script
Id: cif_fix_values 1715 2011-07-08 13:25:40Z adriana 
;
_cod_original_cell_volume 1285.7(8)
_cod_original_sg_symbol_H-M 'P 21/n'
_cod_database_code 2215672
_cod_database_fobs_code 2215672

loop_
_symmetry_equiv_pos_as_xyz
'x, y, z'
'-x+1/2, y+1/2, -z+1/2'
'-x, -y, -z'
'x-1/2, -y-1/2, z-1/2'

loop_
_atom_site_type_symbol
_atom_site_label
_atom_site_fract_x
_atom_site_fract_y
_atom_site_fract_z
_atom_site_U_iso_or_equiv
_atom_site_adp_type
_atom_site_calc_flag
_atom_site_refinement_flags
_atom_site_occupancy
Pd Pd1 0.0000 0.5000 0.0000 0.03376(13) Uani d S 1
Cl Cl1 -0.15333(17) 0.38024(9) -0.41355(9) 0.0642(3) Uani d . 1
C C1 0.3177(5) 0.4007(3) -0.0473(3) 0.0456(9) Uani d . 1
H H1A 0.2952 0.3615 0.0107 0.055 Uiso calc R 1
C C2 0.4601(5) 0.3814(3) -0.0988(4) 0.0582(11) Uani d . 1
H H2A 0.5330 0.3293 -0.0767 0.070 Uiso calc R 1
C C3 0.4931(6) 0.4395(4) -0.1826(4) 0.0671(13) Uani d . 1
H H3A 0.5887 0.4270 -0.2189 0.081 Uiso calc R 1
C C4 0.3849(6) 0.5173(4) -0.2141(4) 0.0594(12) Uani d . 1
H H4A 0.4081 0.5579 -0.2707 0.071 Uiso calc R 1
C C5 0.2432(5) 0.5337(3) -0.1610(3) 0.0433(8) Uani d . 1
C C6 0.1147(6) 0.6181(3) -0.1892(3) 0.0490(9) Uani d . 1
C C7 0.0762(5) 0.6930(3) 0.0970(3) 0.0459(9) Uani d . 1
H H7A 0.0411 0.6648 0.1592 0.055 Uiso calc R 1
C C8 0.1333(6) 0.7865(3) 0.1033(4) 0.0560(11) Uani d . 1
H H8A 0.1390 0.8210 0.1692 0.067 Uiso calc R 1
C C9 0.1817(6) 0.8280(3) 0.0109(4) 0.0633(12) Uani d . 1
H H9A 0.2187 0.8916 0.0132 0.076 Uiso calc R 1
C C10 0.1758(6) 0.7757(3) -0.0853(4) 0.0543(10) Uani d . 1
H H10A 0.2097 0.8034 -0.1482 0.065 Uiso calc R 1
C C11 0.1187(5) 0.6813(3) -0.0876(3) 0.0410(8) Uani d . 1
N N1 0.2095(4) 0.4751(2) -0.0785(2) 0.0378(7) Uani d . 1
N N2 0.0696(4) 0.6408(2) 0.0028(2) 0.0376(6) Uani d . 1
O O1 -0.0599(4) 0.5845(2) -0.2184(2) 0.0600(8) Uani d . 1
H H1B -0.0597 0.5349 -0.2546 0.090 Uiso calc R 1
O O2 0.1675(5) 0.6744(2) -0.2722(3) 0.0781(11) Uani d . 1
H H2B 0.1414 0.6475 -0.3325 0.117 Uiso calc R 1
O O3 -0.2926(7) 0.4402(4) -0.4044(7) 0.164(3) Uani d . 1
O O4 -0.1980(10) 0.2889(3) -0.3818(5) 0.166(3) Uani d . 1
O O5 -0.0060(6) 0.4159(3) -0.3402(3) 0.0981(13) Uani d . 1
O O6 -0.1158(11) 0.3796(8) -0.5176(4) 0.236(5) Uani d . 1

loop_
_atom_site_aniso_label
_atom_site_aniso_U_11
_atom_site_aniso_U_22
_atom_site_aniso_U_33
_atom_site_aniso_U_12
_atom_site_aniso_U_13
_atom_site_aniso_U_23
Pd1 0.0400(2) 0.0271(2) 0.0341(2) 0.00115(15) 0.00552(14) -0.00030(15)
Cl1 0.0799(8) 0.0667(7) 0.0469(6) -0.0032(6) 0.0133(5) -0.0136(5)
C1 0.045(2) 0.036(2) 0.054(2) 0.0021(16) 0.0036(17) -0.0038(17)
C2 0.044(2) 0.054(3) 0.075(3) 0.0073(19) 0.005(2) -0.016(2)
C3 0.051(2) 0.082(4) 0.073(3) 0.002(2) 0.022(2) -0.020(3)
C4 0.061(3) 0.072(3) 0.049(2) -0.012(2) 0.019(2) -0.003(2)
C5 0.055(2) 0.0387(19) 0.0360(18) -0.0066(17) 0.0056(16) -0.0055(16)
C6 0.070(3) 0.041(2) 0.0345(18) -0.0004(19) 0.0032(17) 0.0061(16)
C7 0.047(2) 0.042(2) 0.049(2) 0.0009(17) 0.0074(17) -0.0119(17)
C8 0.055(2) 0.045(2) 0.068(3) -0.0016(19) 0.006(2) -0.023(2)
C9 0.069(3) 0.031(2) 0.089(3) -0.006(2) 0.008(3) -0.010(2)
C10 0.071(3) 0.036(2) 0.056(2) -0.0048(19) 0.009(2) 0.0049(18)
C11 0.048(2) 0.0318(18) 0.0414(19) 0.0000(15) 0.0018(16) 0.0016(15)
N1 0.0423(16) 0.0341(15) 0.0372(15) 0.0008(12) 0.0069(12) -0.0038(12)
N2 0.0438(15) 0.0294(15) 0.0388(15) -0.0012(13) 0.0040(12) -0.0023(12)
O1 0.071(2) 0.0484(16) 0.0521(17) 0.0097(14) -0.0167(14) -0.0082(13)
O2 0.135(3) 0.0552(19) 0.0451(17) -0.007(2) 0.0183(19) 0.0136(15)
O3 0.109(4) 0.096(4) 0.297(9) 0.020(3) 0.066(5) 0.006(5)
O4 0.246(7) 0.054(3) 0.171(5) -0.029(3) -0.049(5) -0.009(3)
O5 0.107(3) 0.095(3) 0.085(3) -0.013(2) -0.007(2) -0.034(2)
O6 0.235(8) 0.432(13) 0.052(3) -0.126(9) 0.055(4) -0.075(5)

loop_
_atom_type_symbol
_atom_type_description
_atom_type_scat_dispersion_real
_atom_type_scat_dispersion_imag
_atom_type_scat_source
C C 0.0033 0.0016 'International Tables Vol C Tables 4.2.6.8 and 6.1.1.4'
H H 0.0000 0.0000 'International Tables Vol C Tables 4.2.6.8 and 6.1.1.4'
N N 0.0061 0.0033 'International Tables Vol C Tables 4.2.6.8 and 6.1.1.4'
O O 0.0106 0.0060 'International Tables Vol C Tables 4.2.6.8 and 6.1.1.4'
Cl Cl 0.1484 0.1585 'International Tables Vol C Tables 4.2.6.8 and 6.1.1.4'
Pd Pd -0.9988 1.0072 'International Tables Vol C Tables 4.2.6.8 and 6.1.1.4'

loop_
_geom_angle_atom_site_label_1
_geom_angle_atom_site_label_2
_geom_angle_atom_site_label_3
_geom_angle_site_symmetry_1
_geom_angle_site_symmetry_3
_geom_angle
N1 Pd1 N1 . 3_565 180.0
N1 Pd1 N2 . 3_565 93.03(12)
N1 Pd1 N2 3_565 3_565 86.97(12)
N1 Pd1 N2 . . 86.97(12)
N1 Pd1 N2 3_565 . 93.03(12)
N2 Pd1 N2 3_565 . 180.0
O6 Cl1 O3 . . 111.4(6)
O6 Cl1 O4 . . 110.8(5)
O3 Cl1 O4 . . 107.8(4)
O6 Cl1 O5 . . 109.2(4)
O3 Cl1 O5 . . 106.9(4)
O4 Cl1 O5 . . 110.7(3)
N1 C1 C2 . . 121.6(4)
N1 C1 H1A . . 119.2
C2 C1 H1A . . 119.2
C3 C2 C1 . . 118.9(4)
C3 C2 H2A . . 120.6
C1 C2 H2A . . 120.6
C2 C3 C4 . . 120.1(4)
C2 C3 H3A . . 120.0
C4 C3 H3A . . 120.0
C5 C4 C3 . . 119.2(4)
C5 C4 H4A . . 120.4
C3 C4 H4A . . 120.4
N1 C5 C4 . . 120.6(4)
N1 C5 C6 . . 115.9(3)
C4 C5 C6 . . 123.5(4)
O2 C6 O1 . . 112.2(3)
O2 C6 C11 . . 107.1(3)
O1 C6 C11 . . 107.2(3)
O2 C6 C5 . . 110.1(4)
O1 C6 C5 . . 110.7(3)
C11 C6 C5 . . 109.4(3)
N2 C7 C8 . . 121.8(4)
N2 C7 H7A . . 119.1
C8 C7 H7A . . 119.1
C9 C8 C7 . . 118.7(4)
C9 C8 H8A . . 120.6
C7 C8 H8A . . 120.6
C8 C9 C10 . . 120.0(4)
C8 C9 H9A . . 120.0
C10 C9 H9A . . 120.0
C9 C10 C11 . . 119.3(4)
C9 C10 H10A . . 120.4
C11 C10 H10A . . 120.4
N2 C11 C10 . . 120.7(4)
N2 C11 C6 . . 116.9(3)
C10 C11 C6 . . 122.3(4)
C1 N1 C5 . . 119.6(3)
C1 N1 Pd1 . . 120.0(3)
C5 N1 Pd1 . . 120.4(3)
C11 N2 C7 . . 119.4(3)
C11 N2 Pd1 . . 119.9(2)
C7 N2 Pd1 . . 120.6(3)
C6 O1 H1B . . 109.5
C6 O2 H2B . . 109.5

loop_
_geom_bond_atom_site_label_1
_geom_bond_atom_site_label_2
_geom_bond_site_symmetry_2
_geom_bond_distance
Pd1 N1 . 2.025(3)
Pd1 N1 3_565 2.025(3)
Pd1 N2 3_565 2.031(3)
Pd1 N2 . 2.031(3)
Cl1 O6 . 1.342(5)
Cl1 O3 . 1.375(5)
Cl1 O4 . 1.389(5)
Cl1 O5 . 1.416(4)
C1 N1 . 1.345(5)
C1 C2 . 1.370(6)
C1 H1A . 0.9300
C2 C3 . 1.357(7)
C2 H2A . 0.9300
C3 C4 . 1.382(7)
C3 H3A . 0.9300
C4 C5 . 1.370(6)
C4 H4A . 0.9300
C5 N1 . 1.351(5)
C5 C6 . 1.538(6)
C6 O2 . 1.389(5)
C6 O1 . 1.411(5)
C6 C11 . 1.515(5)
C7 N2 . 1.352(4)
C7 C8 . 1.373(6)
C7 H7A . 0.9300
C8 C9 . 1.366(7)
C8 H8A . 0.9300
C9 C10 . 1.374(6)
C9 H9A . 0.9300
C10 C11 . 1.385(5)
C10 H10A . 0.9300
C11 N2 . 1.342(5)
O1 H1B . 0.8200
O2 H2B . 0.8200

loop_
_geom_hbond_atom_site_label_D
_geom_hbond_atom_site_label_H
_geom_hbond_atom_site_label_A
_geom_hbond_site_symmetry_A
_geom_hbond_distance_DH
_geom_hbond_distance_HA
_geom_hbond_distance_DA
_geom_hbond_angle_DHA
O1 H1B O5 . 0.82 2.03 2.842(5) 168.5
O2 H2B O6 3_564 0.82 1.84 2.636(6) 162.1
